data_7150022
loop_
_publ_author_name
'Uno, Hidemitsu'
'Watanabe, Hikaru'
'Yamashita, Yuko'
'Ono, Noboru'

_publ_section_title
;
 Extremely large cavity assembled by self-interlocking of distorted
 biconcave porphyrins.
;
_journal_issue 3
_journal_name_full 'Organic &amp; biomolecular chemistry'
_journal_page_first 448
_journal_page_last 453
_journal_paper_doi 10.1039/b413082k
_journal_volume 3
_journal_year 2005
_chemical_formula_moiety 'C108 H60 N4, 2(C6 H6), 7(C H2 Cl2)'
_chemical_formula_sum 'C127 H88 Cl14 N4'
_chemical_formula_weight 2166.46
_space_group_IT_number 2
_symmetry_cell_setting triclinic
_symmetry_Int_Tables_number 2
_symmetry_space_group_name_Hall '-P 1'
_symmetry_space_group_name_H-M 'P -1'
_atom_sites_solution_hydrogens geom
_atom_sites_solution_primary direct
_atom_sites_solution_secondary difmap
_cell_angle_alpha 78.364(9)
_cell_angle_beta 63.381(6)
_cell_angle_gamma 88.391(10)
_cell_formula_units_Z 2
_cell_length_a 16.2354(18)
_cell_length_b 18.758(3)
_cell_length_c 19.2789(17)
_cell_measurement_reflns_used 13684
_cell_measurement_temperature 123(2)
_cell_measurement_theta_max 27.5
_cell_measurement_theta_min 3.1
_cell_volume 5128.0(11)
_computing_cell_refinement CrystalClear
_computing_data_collection CrystalClear
_computing_data_reduction CrystalStructure
_computing_publication_material 'CrystalStructure Ver. 3.5.1'
_computing_structure_refinement 'SHELXL-97 and PLATON SQUEEZE'
_computing_structure_solution SIR97
_diffrn_ambient_temperature 123(2)
_diffrn_detector_area_resol_mean 7.31
_diffrn_measured_fraction_theta_full 0.969
_diffrn_measured_fraction_theta_max 0.969
_diffrn_measurement_device_type 'Rigaku Mercury'
_diffrn_measurement_method w
_diffrn_radiation_monochromator graphite
_diffrn_radiation_type MoKa
_diffrn_radiation_wavelength 0.71070
_diffrn_reflns_av_R_equivalents 0.066
_diffrn_reflns_av_sigmaI/netI 0.1819
_diffrn_reflns_limit_h_max 20
_diffrn_reflns_limit_h_min 0
_diffrn_reflns_limit_k_max 24
_diffrn_reflns_limit_k_min -23
_diffrn_reflns_limit_l_max 25
_diffrn_reflns_limit_l_min -21
_diffrn_reflns_number 104772
_diffrn_reflns_theta_full 27.48
_diffrn_reflns_theta_max 27.48
_diffrn_reflns_theta_min 3.09
_exptl_absorpt_coefficient_mu 0.432
_exptl_absorpt_correction_T_max 0.9580
_exptl_absorpt_correction_T_min 0.7814
_exptl_absorpt_correction_type numerical
_exptl_absorpt_process_details
;
Higashi, T. (1999). Program for Absorption Correction.
Rigaku Corporation, Tokyo, Japan.
;
_exptl_crystal_colour red
_exptl_crystal_density_diffrn 1.403
_exptl_crystal_density_method 'not measured'
_exptl_crystal_description platelet
_exptl_crystal_F_000 2232
_exptl_crystal_size_max 0.60
_exptl_crystal_size_mid 0.50
_exptl_crystal_size_min 0.10
_refine_diff_density_max 0.473
_refine_diff_density_min -0.495
_refine_diff_density_rms 0.069
_refine_ls_goodness_of_fit_ref 0.999
_refine_ls_hydrogen_treatment noref
_refine_ls_matrix_type full
_refine_ls_number_parameters 1063
_refine_ls_number_reflns 22806
_refine_ls_number_restraints 0
_refine_ls_restrained_S_all 0.999
_refine_ls_R_factor_all 0.1245
_refine_ls_R_factor_gt 0.0844
_refine_ls_shift/su_max 0.001
_refine_ls_shift/su_mean 0.000
_refine_ls_structure_factor_coef Fsqd
_refine_ls_weighting_details 'calc w=1/[s^2^(Fo^2^)+(0.0600P)^2^+0.0000P] where P=(Fo^2^+2Fc^2^)/3'
_refine_ls_weighting_scheme calc
_refine_ls_wR_factor_gt 0.1909
_refine_ls_wR_factor_ref 0.2006
_reflns_number_gt 10520
_reflns_number_total 22806
_reflns_threshold_expression >2sigma(I)
_cod_data_source_file b413082k.txt
_cod_data_source_block '__12-7CH2Cl2-2PhHsqueezed(12-PhH)'
_cod_original_cell_volume 5127.9(10)
_cod_original_sg_symbol_H-M 'P -1       '
_cod_original_formula_sum 'C127 H88 Cl14 N4 '
_cod_database_code 7150022

loop_
_symmetry_equiv_pos_as_xyz
'x, y, z'
'-x, -y, -z'

loop_
_atom_site_label
_atom_site_type_symbol
_atom_site_fract_x
_atom_site_fract_y
_atom_site_fract_z
_atom_site_U_iso_or_equiv
_atom_site_adp_type
_atom_site_occupancy
_atom_site_symmetry_multiplicity
_atom_site_calc_flag
_atom_site_refinement_flags
_atom_site_disorder_assembly
_atom_site_disorder_group
N1 N 0.53915(17) 0.51740(13) 0.58545(15) 0.0191(5) Uani 1 1 d . . .
N2 N 0.49013(17) 0.38956(13) 0.53687(15) 0.0195(5) Uani 1 1 d . . .
N3 N 0.94544(18) 0.07754(14) 0.56537(17) 0.0242(6) Uani 1 1 d . . .
N4 N 0.96604(17) 0.06067(13) 0.41292(15) 0.0201(5) Uani 1 1 d . . .
C1 C 0.5570(2) 0.58291(16) 0.59978(18) 0.0200(6) Uani 1 1 d . . .
C2 C 0.5806(2) 0.56694(16) 0.66349(18) 0.0206(6) Uani 1 1 d . . .
C3 C 0.5797(2) 0.49230(16) 0.68342(17) 0.0190(6) Uani 1 1 d . . .
C4 C 0.5517(2) 0.46073(16) 0.63608(18) 0.0184(6) Uani 1 1 d . . .
C5 C 0.5358(2) 0.38684(15) 0.64264(17) 0.0172(6) Uani 1 1 d . . .
C6 C 0.5038(2) 0.35424(16) 0.59954(18) 0.0204(6) Uani 1 1 d . . .
C7 C 0.4837(2) 0.27650(17) 0.6136(2) 0.0237(7) Uani 1 1 d . . .
C8 C 0.4552(2) 0.26562(17) 0.5607(2) 0.0249(7) Uani 1 1 d . . .
C9 C 0.4619(2) 0.33621(16) 0.51054(18) 0.0195(6) Uani 1 1 d . . .
C10 C 0.4428(2) 0.34869(16) 0.44620(19) 0.0219(6) Uani 1 1 d . . .
C11 C 0.6061(2) 0.60706(16) 0.71272(18) 0.0210(6) Uani 1 1 d . . .
C12 C 0.6997(2) 0.58111(17) 0.70378(18) 0.0225(7) Uani 1 1 d . . .
C13 C 0.7774(2) 0.62596(18) 0.68093(18) 0.0243(7) Uani 1 1 d . . .
C14 C 0.8594(2) 0.59397(19) 0.67773(19) 0.0272(7) Uani 1 1 d . . .
C15 C 0.9404(2) 0.6375(2) 0.6555(2) 0.0353(9) Uani 1 1 d . . .
C16 C 1.0174(3) 0.6056(2) 0.6527(2) 0.0423(10) Uani 1 1 d . . .
C17 C 1.0191(2) 0.5311(3) 0.6726(3) 0.0448(11) Uani 1 1 d . . .
C18 C 0.9416(2) 0.4866(2) 0.6944(2) 0.0372(9) Uani 1 1 d . . .
C19 C 0.8609(2) 0.51652(19) 0.6962(2) 0.0275(7) Uani 1 1 d . . .
C20 C 0.7791(2) 0.47222(18) 0.71754(18) 0.0234(7) Uani 1 1 d . . .
C21 C 0.7008(2) 0.50405(17) 0.72171(18) 0.0218(6) Uani 1 1 d . . .
C22 C 0.6071(2) 0.46454(16) 0.74943(17) 0.0186(6) Uani 1 1 d . . .
C23 C 0.5399(2) 0.49720(16) 0.81843(19) 0.0208(6) Uani 1 1 d . . .
C24 C 0.4858(2) 0.45925(17) 0.89356(19) 0.0232(7) Uani 1 1 d . . .
C25 C 0.4285(2) 0.49586(19) 0.9531(2) 0.0264(7) Uani 1 1 d . . .
C26 C 0.3710(2) 0.4598(2) 1.0324(2) 0.0333(8) Uani 1 1 d . . .
C27 C 0.3178(3) 0.4951(2) 1.0894(2) 0.0412(10) Uani 1 1 d . . .
C28 C 0.3199(3) 0.5708(3) 1.0709(2) 0.0401(9) Uani 1 1 d . . .
C29 C 0.3731(3) 0.6102(2) 0.9943(2) 0.0400(9) Uani 1 1 d . . .
C30 C 0.4281(2) 0.57389(19) 0.9341(2) 0.0289(7) Uani 1 1 d . . .
C31 C 0.4849(2) 0.61135(18) 0.8547(2) 0.0253(7) Uani 1 1 d . . .
C32 C 0.5393(2) 0.57382(17) 0.79827(19) 0.0219(6) Uani 1 1 d . . .
C33 C 0.4817(2) 0.20880(17) 0.67312(18) 0.0241(7) Uani 1 1 d . . .
C34 C 0.5373(2) 0.15494(17) 0.6231(2) 0.0263(7) Uani 1 1 d . . .
C35 C 0.6083(2) 0.11986(18) 0.6277(2) 0.0289(7) Uani 1 1 d . . .
C36 C 0.6540(2) 0.06853(17) 0.5769(2) 0.0270(7) Uani 1 1 d . . .
C37 C 0.7267(2) 0.02930(19) 0.5830(2) 0.0351(8) Uani 1 1 d . . .
C38 C 0.7683(3) -0.01758(19) 0.5349(2) 0.0368(9) Uani 1 1 d . . .
C39 C 0.7394(3) -0.02783(19) 0.4778(2) 0.0423(10) Uani 1 1 d . . .
C40 C 0.6690(3) 0.00957(19) 0.4698(2) 0.0370(8) Uani 1 1 d . . .
C41 C 0.6232(2) 0.05695(18) 0.5225(2) 0.0306(8) Uani 1 1 d . . .
C42 C 0.5467(2) 0.09489(17) 0.5192(2) 0.0289(7) Uani 1 1 d . . .
C43 C 0.5057(2) 0.14226(17) 0.56661(19) 0.0247(7) Uani 1 1 d . . .
C44 C 0.4236(2) 0.18744(17) 0.57062(19) 0.0262(7) Uani 1 1 d . . .
C45 C 0.3499(2) 0.16684(17) 0.6558(2) 0.0262(7) Uani 1 1 d . . .
C46 C 0.2598(2) 0.14227(18) 0.6831(2) 0.0321(8) Uani 1 1 d . . .
C47 C 0.2001(2) 0.12518(18) 0.7646(2) 0.0315(8) Uani 1 1 d . . .
C48 C 0.1046(3) 0.1005(2) 0.7947(3) 0.0492(11) Uani 1 1 d . . .
C49 C 0.0481(3) 0.0831(3) 0.8750(4) 0.0670(15) Uani 1 1 d . . .
C50 C 0.0834(3) 0.0872(2) 0.9289(3) 0.0592(13) Uani 1 1 d . . .
C51 C 0.1718(3) 0.1093(2) 0.9048(3) 0.0475(10) Uani 1 1 d . . .
C52 C 0.2329(3) 0.13112(19) 0.8203(2) 0.0384(9) Uani 1 1 d . . .
C53 C 0.3259(3) 0.15700(18) 0.7916(2) 0.0325(8) Uani 1 1 d . . .
C54 C 0.3824(2) 0.17610(16) 0.7126(2) 0.0235(7) Uani 1 1 d . . .
C55 C 0.9472(2) 0.07935(16) 0.63511(19) 0.0209(6) Uani 1 1 d . . .
C56 C 0.9095(2) 0.14535(17) 0.66065(19) 0.0253(7) Uani 1 1 d . . .
C57 C 0.8831(2) 0.18267(17) 0.60784(19) 0.0224(6) Uani 1 1 d . . .
C58 C 0.9077(2) 0.14006(16) 0.54629(19) 0.0206(6) Uani 1 1 d . . .
C59 C 0.8957(2) 0.16236(16) 0.47849(19) 0.0216(6) Uani 1 1 d . . .
C60 C 0.9222(2) 0.12538(17) 0.41662(18) 0.0214(6) Uani 1 1 d . . .
C61 C 0.9078(2) 0.14190(17) 0.34759(19) 0.0238(7) Uani 1 1 d . . .
C62 C 0.9431(2) 0.08946(17) 0.30522(19) 0.0228(7) Uani 1 1 d . . .
C63 C 0.9792(2) 0.03695(17) 0.3455(2) 0.0234(7) Uani 1 1 d . . .
C64 C 1.0183(2) -0.02653(17) 0.32382(19) 0.0227(7) Uani 1 1 d . . .
C65 C 0.9048(2) 0.18630(16) 0.7235(2) 0.0244(7) Uani 1 1 d . . .
C66 C 0.8052(2) 0.20743(18) 0.7630(2) 0.0300(8) Uani 1 1 d . . .
C67 C 0.7484(3) 0.19358(19) 0.8410(2) 0.0329(8) Uani 1 1 d . . .
C68 C 0.6569(2) 0.21289(19) 0.8690(2) 0.0322(8) Uani 1 1 d . . .
C69 C 0.5943(3) 0.1966(2) 0.9519(2) 0.0409(9) Uani 1 1 d . . .
C70 C 0.5037(3) 0.2140(2) 0.9789(2) 0.0413(9) Uani 1 1 d . . .
C71 C 0.4708(3) 0.2489(2) 0.9239(2) 0.0400(9) Uani 1 1 d . . .
C72 C 0.5301(3) 0.2641(2) 0.8447(2) 0.0355(8) Uani 1 1 d . . .
C73 C 0.6243(2) 0.24825(18) 0.8148(2) 0.0299(7) Uani 1 1 d . . .
C74 C 0.6867(2) 0.26457(18) 0.7323(2) 0.0258(7) Uani 1 1 d . . .
C75 C 0.7756(2) 0.24473(17) 0.7065(2) 0.0268(7) Uani 1 1 d . . .
C76 C 0.8512(2) 0.25729(17) 0.62027(19) 0.0246(7) Uani 1 1 d . . .
C77 C 0.9353(2) 0.29572(17) 0.6174(2) 0.0264(7) Uani 1 1 d . . .
C78 C 0.9843(2) 0.35695(18) 0.5654(2) 0.0290(7) Uani 1 1 d . . .
C79 C 1.0673(2) 0.3825(2) 0.5629(2) 0.0328(8) Uani 1 1 d . . .
C80 C 1.1246(3) 0.4431(2) 0.5070(2) 0.0404(9) Uani 1 1 d . . .
C81 C 1.2047(3) 0.4633(2) 0.5046(2) 0.0424(10) Uani 1 1 d . . .
C82 C 1.2337(3) 0.4256(3) 0.5614(3) 0.0531(13) Uani 1 1 d . . .
C83 C 1.1793(3) 0.3686(2) 0.6174(3) 0.0438(10) Uani 1 1 d . . .
C84 C 1.0959(2) 0.34367(19) 0.6197(2) 0.0305(8) Uani 1 1 d . . .
C85 C 1.0421(2) 0.2804(2) 0.6752(2) 0.0324(8) Uani 1 1 d . . .
C86 C 0.9639(2) 0.25758(19) 0.6731(2) 0.0302(8) Uani 1 1 d . . .
C87 C 0.8672(2) 0.20338(16) 0.31037(19) 0.0228(7) Uani 1 1 d . . .
C88 C 0.7946(2) 0.16484(18) 0.29807(19) 0.0276(7) Uani 1 1 d . . .
C89 C 0.7052(2) 0.18049(19) 0.3221(2) 0.0310(8) Uani 1 1 d . . .
C90 C 0.6455(3) 0.1385(2) 0.3066(2) 0.0334(8) Uani 1 1 d . . .
C91 C 0.5505(3) 0.1510(2) 0.3331(2) 0.0390(9) Uani 1 1 d . . .
C92 C 0.4947(3) 0.1061(3) 0.3196(3) 0.0547(13) Uani 1 1 d . . .
C93 C 0.5300(3) 0.0515(2) 0.2796(3) 0.0469(10) Uani 1 1 d . . .
C94 C 0.6204(3) 0.0380(2) 0.2522(2) 0.0396(9) Uani 1 1 d . . .
C95 C 0.6800(3) 0.08104(19) 0.2665(2) 0.0337(8) Uani 1 1 d . . .
C96 C 0.7751(3) 0.06724(18) 0.2389(2) 0.0301(8) Uani 1 1 d . . .
C97 C 0.8308(2) 0.10767(17) 0.2544(2) 0.0258(7) Uani 1 1 d . . .
C98 C 0.9331(2) 0.10006(16) 0.22884(19) 0.0237(7) Uani 1 1 d . . .
C99 C 0.9824(2) 0.17602(17) 0.18297(19) 0.0234(7) Uani 1 1 d . . .
C100 C 1.0559(2) 0.19058(19) 0.1094(2) 0.0311(8) Uani 1 1 d . . .
C101 C 1.0991(2) 0.2639(2) 0.0757(2) 0.0338(8) Uani 1 1 d . . .
C102 C 1.1790(3) 0.2812(2) 0.0039(3) 0.0495(11) Uani 1 1 d . . .
C103 C 1.2206(3) 0.3509(3) -0.0255(3) 0.0579(13) Uani 1 1 d . . .
C104 C 1.1834(3) 0.4060(2) 0.0174(3) 0.0500(11) Uani 1 1 d . . .
C105 C 1.1069(3) 0.3899(2) 0.0876(3) 0.0474(11) Uani 1 1 d . . .
C106 C 1.0626(3) 0.3186(2) 0.1194(2) 0.0357(9) Uani 1 1 d . . .
C107 C 0.9834(2) 0.30050(18) 0.1960(2) 0.0293(8) Uani 1 1 d . . .
C108 C 0.9469(2) 0.23109(18) 0.2267(2) 0.0250(7) Uani 1 1 d . . .
C109 C 0.3605(3) 0.1995(2) 0.2087(2) 0.0430(9) Uani 1 1 d . . .
C110 C 0.3307(3) 0.2582(2) 0.1727(3) 0.0414(9) Uani 1 1 d . . .
C111 C 0.2416(4) 0.2596(3) 0.1846(3) 0.0581(13) Uani 1 1 d . . .
C112 C 0.1793(4) 0.2056(5) 0.2326(5) 0.113(3) Uani 1 1 d . . .
C113 C 0.2036(5) 0.1495(5) 0.2764(5) 0.125(3) Uani 1 1 d . . .
C114 C 0.2971(4) 0.1435(3) 0.2592(4) 0.090(2) Uani 1 1 d . . .
H1 H 0.5208 0.5124 0.5462 0.023 Uiso 0.50 1 c P . .
H2 H 0.4983 0.4406 0.5156 0.023 Uiso 0.50 1 c P . .
H3 H 0.9664 0.0402 0.5358 0.029 Uiso 0.50 1 c P . .
H4 H 0.9845 0.0361 0.4513 0.024 Uiso 0.50 1 c P . .
H5 H 0.5484 0.3546 0.6811 0.021 Uiso 1 1 c . . .
H6 H 0.6056 0.6586 0.6991 0.025 Uiso 1 1 c . . .
H7 H 0.7762 0.6775 0.6676 0.029 Uiso 1 1 c . . .
H8 H 0.9409 0.6892 0.6424 0.042 Uiso 1 1 c . . .
H9 H 1.0718 0.6356 0.6366 0.051 Uiso 1 1 c . . .
H10 H 1.0737 0.5103 0.6713 0.054 Uiso 1 1 c . . .
H11 H 0.9430 0.4352 0.7083 0.045 Uiso 1 1 c . . .
H12 H 0.7794 0.4206 0.7288 0.028 Uiso 1 1 c . . .
H13 H 0.6070 0.4129 0.7623 0.022 Uiso 1 1 c . . .
H14 H 0.4867 0.4077 0.9059 0.028 Uiso 1 1 c . . .
H15 H 0.3700 0.4081 1.0459 0.040 Uiso 1 1 c . . .
H16 H 0.2793 0.4687 1.1416 0.049 Uiso 1 1 c . . .
H17 H 0.2842 0.5961 1.1115 0.048 Uiso 1 1 c . . .
H18 H 0.3723 0.6618 0.9827 0.048 Uiso 1 1 c . . .
H19 H 0.4850 0.6629 0.8407 0.030 Uiso 1 1 c . . .
H20 H 0.5027 0.2181 0.7094 0.029 Uiso 1 1 c . . .
H21 H 0.6290 0.1285 0.6644 0.034 Uiso 1 1 c . . .
H22 H 0.7465 0.0359 0.6209 0.042 Uiso 1 1 c . . .
H23 H 0.8173 -0.0439 0.5392 0.044 Uiso 1 1 c . . .
H24 H 0.7693 -0.0612 0.4446 0.051 Uiso 1 1 c . . .
H25 H 0.6515 0.0039 0.4303 0.044 Uiso 1 1 c . . .
H26 H 0.5247 0.0866 0.4832 0.034 Uiso 1 1 c . . .
H27 H 0.4029 0.1810 0.5332 0.031 Uiso 1 1 c . . .
H28 H 0.2377 0.1368 0.6463 0.038 Uiso 1 1 c . . .
H29 H 0.0806 0.0964 0.7588 0.059 Uiso 1 1 c . . .
H30 H -0.0151 0.0682 0.8943 0.080 Uiso 1 1 c . . .
H31 H 0.0433 0.0737 0.9843 0.071 Uiso 1 1 c . . .
H32 H 0.1940 0.1108 0.9424 0.057 Uiso 1 1 c . . .
H33 H 0.3489 0.1610 0.8281 0.039 Uiso 1 1 c . . .
H34 H 0.8669 0.2067 0.4738 0.026 Uiso 1 1 c . . .
H35 H 0.9250 0.1597 0.7598 0.029 Uiso 1 1 c . . .
H36 H 0.7703 0.1705 0.8775 0.039 Uiso 1 1 c . . .
H37 H 0.6156 0.1735 0.9889 0.049 Uiso 1 1 c . . .
H38 H 0.4631 0.2030 1.0342 0.050 Uiso 1 1 c . . .
H39 H 0.4085 0.2612 0.9422 0.048 Uiso 1 1 c . . .
H40 H 0.5076 0.2861 0.8083 0.043 Uiso 1 1 c . . .
H41 H 0.6665 0.2893 0.6951 0.031 Uiso 1 1 c . . .
H42 H 0.8318 0.2822 0.5827 0.030 Uiso 1 1 c . . .
H43 H 0.9628 0.3834 0.5300 0.035 Uiso 1 1 c . . .
H44 H 1.1060 0.4706 0.4700 0.048 Uiso 1 1 c . . .
H45 H 1.2428 0.5032 0.4645 0.051 Uiso 1 1 c . . .
H46 H 1.2902 0.4405 0.5597 0.063 Uiso 1 1 c . . .
H47 H 1.1971 0.3444 0.6564 0.053 Uiso 1 1 c . . .
H48 H 1.0601 0.2544 0.7133 0.039 Uiso 1 1 c . . .
H49 H 0.8441 0.2402 0.3403 0.027 Uiso 1 1 c . . .
H50 H 0.6823 0.2192 0.3492 0.037 Uiso 1 1 c . . .
H51 H 0.5252 0.1896 0.3598 0.047 Uiso 1 1 c . . .
H52 H 0.4308 0.1138 0.3385 0.065 Uiso 1 1 c . . .
H53 H 0.4902 0.0222 0.2709 0.056 Uiso 1 1 c . . .
H54 H 0.6438 0.0003 0.2238 0.047 Uiso 1 1 c . . .
H55 H 0.7995 0.0300 0.2097 0.036 Uiso 1 1 c . . .
H56 H 0.9573 0.0625 0.2002 0.028 Uiso 1 1 c . . .
H57 H 1.0785 0.1530 0.0805 0.037 Uiso 1 1 c . . .
H58 H 1.2053 0.2442 -0.0253 0.059 Uiso 1 1 c . . .
H59 H 1.2746 0.3618 -0.0751 0.069 Uiso 1 1 c . . .
H60 H 1.2120 0.4541 -0.0030 0.060 Uiso 1 1 c . . .
H61 H 1.0822 0.4272 0.1164 0.057 Uiso 1 1 c . . .
H62 H 0.9569 0.3375 0.2249 0.035 Uiso 1 1 c . . .
H63 H 0.4233 0.1980 0.1987 0.051 Uiso 1 1 c . . .
H64 H 0.3732 0.2987 0.1388 0.050 Uiso 1 1 c . . .
H65 H 0.2237 0.3005 0.1576 0.070 Uiso 1 1 c . . .
H66 H 0.1186 0.2057 0.2371 0.134 Uiso 1 1 c . . .
H67 H 0.1572 0.1153 0.3183 0.149 Uiso 1 1 c . . .
H68 H 0.3158 0.1007 0.2825 0.107 Uiso 1 1 c . . .
H69 H 0.4283 0.3070 0.4317 0.026 Uiso 1 1 c . . .
H70 H 1.0221 -0.0354 0.2757 0.027 Uiso 1 1 c . . .

loop_
_atom_site_aniso_label
_atom_site_aniso_U_11
_atom_site_aniso_U_22
_atom_site_aniso_U_33
_atom_site_aniso_U_23
_atom_site_aniso_U_13
_atom_site_aniso_U_12
N1 0.0246(13) 0.0123(12) 0.0244(14) -0.0042(10) -0.0144(11) 0.0013(10)
N2 0.0236(13) 0.0125(12) 0.0251(14) -0.0047(10) -0.0133(11) 0.0041(10)
N3 0.0235(14) 0.0197(14) 0.0371(17) -0.0074(12) -0.0199(13) 0.0039(10)
N4 0.0233(13) 0.0181(13) 0.0220(14) -0.0016(10) -0.0139(11) 0.0008(10)
C1 0.0244(16) 0.0201(15) 0.0219(16) -0.0061(12) -0.0155(13) 0.0042(12)
C2 0.0247(16) 0.0199(16) 0.0183(16) -0.0047(12) -0.0103(13) 0.0010(12)
C3 0.0189(15) 0.0214(16) 0.0146(15) -0.0014(12) -0.0066(12) 0.0015(12)
C4 0.0190(14) 0.0194(15) 0.0184(15) -0.0054(12) -0.0094(12) 0.0024(11)
C5 0.0258(16) 0.0110(14) 0.0180(15) -0.0020(11) -0.0134(13) 0.0038(11)
C6 0.0238(16) 0.0181(15) 0.0213(16) -0.0031(12) -0.0127(13) 0.0069(12)
C7 0.0275(17) 0.0177(16) 0.0326(19) -0.0037(13) -0.0200(15) 0.0010(12)
C8 0.0273(17) 0.0144(15) 0.0319(19) -0.0033(13) -0.0130(15) 0.0006(12)
C9 0.0229(15) 0.0155(15) 0.0200(16) 0.0019(12) -0.0119(13) -0.0017(11)
C10 0.0259(16) 0.0162(15) 0.0277(18) -0.0061(13) -0.0153(14) 0.0043(12)
C11 0.0319(17) 0.0117(14) 0.0169(15) -0.0014(12) -0.0096(13) 0.0008(12)
C12 0.0328(17) 0.0228(16) 0.0125(15) -0.0025(12) -0.0109(13) -0.0035(13)
C13 0.0300(17) 0.0272(17) 0.0147(15) -0.0039(13) -0.0091(13) -0.0040(13)
C14 0.0261(17) 0.0360(19) 0.0210(17) -0.0156(15) -0.0078(14) -0.0016(14)
C15 0.0303(19) 0.044(2) 0.037(2) -0.0245(18) -0.0132(16) -0.0013(16)
C16 0.032(2) 0.063(3) 0.040(2) -0.032(2) -0.0145(18) 0.0060(18)
C17 0.0218(19) 0.074(3) 0.052(3) -0.035(2) -0.0199(18) 0.0172(19)
C18 0.0310(19) 0.051(2) 0.047(2) -0.035(2) -0.0231(18) 0.0205(17)
C19 0.0276(17) 0.039(2) 0.0245(18) -0.0162(15) -0.0153(15) 0.0082(14)
C20 0.0299(17) 0.0275(17) 0.0184(16) -0.0131(13) -0.0127(14) 0.0080(13)
C21 0.0341(18) 0.0219(16) 0.0185(16) -0.0095(13) -0.0179(14) 0.0039(13)
C22 0.0275(16) 0.0160(15) 0.0162(15) -0.0010(11) -0.0141(13) -0.0005(12)
C23 0.0196(15) 0.0220(16) 0.0297(18) -0.0093(13) -0.0173(14) 0.0012(12)
C24 0.0300(17) 0.0227(16) 0.0237(17) -0.0015(13) -0.0192(14) -0.0018(13)
C25 0.0185(15) 0.038(2) 0.0273(18) -0.0114(15) -0.0123(14) -0.0021(13)
C26 0.0292(18) 0.050(2) 0.0224(18) 0.0001(16) -0.0160(15) -0.0099(16)
C27 0.033(2) 0.066(3) 0.0177(18) -0.0059(18) -0.0055(16) -0.0098(18)
C28 0.033(2) 0.070(3) 0.0168(18) -0.0158(18) -0.0084(15) 0.0084(18)
C29 0.040(2) 0.056(3) 0.036(2) -0.0284(19) -0.0205(18) 0.0127(18)
C30 0.0294(18) 0.036(2) 0.0268(18) -0.0052(15) -0.0179(15) 0.0051(14)
C31 0.0294(17) 0.0259(17) 0.0264(18) -0.0078(14) -0.0168(15) 0.0035(13)
C32 0.0229(16) 0.0226(16) 0.0224(16) -0.0055(13) -0.0116(13) -0.0014(12)
C33 0.0411(19) 0.0181(16) 0.0151(15) 0.0015(12) -0.0161(14) -0.0044(13)
C34 0.0350(18) 0.0192(16) 0.0244(18) 0.0012(13) -0.0151(15) -0.0030(13)
C35 0.0379(19) 0.0215(17) 0.033(2) -0.0003(14) -0.0231(17) -0.0027(14)
C36 0.0296(18) 0.0157(16) 0.0300(19) 0.0010(13) -0.0105(15) -0.0056(13)
C37 0.0338(19) 0.0240(18) 0.043(2) 0.0033(16) -0.0172(17) -0.0043(14)
C38 0.038(2) 0.0187(17) 0.046(2) 0.0055(16) -0.0180(18) 0.0032(14)
C39 0.048(2) 0.0183(18) 0.043(2) -0.0046(16) -0.0058(19) 0.0019(16)
C40 0.050(2) 0.0182(17) 0.031(2) 0.0032(15) -0.0108(18) -0.0033(15)
C41 0.0338(19) 0.0184(17) 0.035(2) -0.0009(14) -0.0129(16) 0.0003(13)
C42 0.045(2) 0.0160(16) 0.0291(19) 0.0002(13) -0.0217(16) -0.0039(14)
C43 0.0365(18) 0.0182(16) 0.0250(17) 0.0020(13) -0.0210(15) -0.0044(13)
C44 0.045(2) 0.0187(16) 0.0240(17) -0.0019(13) -0.0240(16) 0.0020(14)
C45 0.0387(19) 0.0135(15) 0.0281(18) -0.0009(13) -0.0181(16) 0.0032(13)
C46 0.041(2) 0.0157(16) 0.046(2) -0.0119(15) -0.0222(18) -0.0014(14)
C47 0.0292(18) 0.0213(17) 0.034(2) -0.0023(14) -0.0064(15) -0.0008(13)
C48 0.039(2) 0.029(2) 0.076(3) -0.022(2) -0.019(2) 0.0073(17)
C49 0.043(3) 0.039(3) 0.087(4) -0.015(3) -0.001(3) 0.004(2)
C50 0.060(3) 0.040(3) 0.047(3) -0.008(2) 0.004(2) -0.010(2)
C51 0.054(3) 0.029(2) 0.042(2) -0.0095(18) -0.006(2) 0.0025(18)
C52 0.045(2) 0.0182(18) 0.048(2) -0.0075(16) -0.0174(19) 0.0020(15)
C53 0.047(2) 0.0193(17) 0.033(2) -0.0021(14) -0.0204(17) 0.0011(15)
C54 0.0337(18) 0.0117(14) 0.0324(19) -0.0036(13) -0.0219(15) 0.0048(12)
C55 0.0272(16) 0.0151(15) 0.0253(17) -0.0024(12) -0.0168(14) 0.0010(12)
C56 0.0353(18) 0.0192(16) 0.0223(17) -0.0014(13) -0.0148(15) -0.0005(13)
C57 0.0236(16) 0.0211(16) 0.0208(16) -0.0036(13) -0.0089(13) 0.0024(12)
C58 0.0214(15) 0.0182(15) 0.0258(17) -0.0027(12) -0.0147(13) 0.0010(12)
C59 0.0261(16) 0.0128(14) 0.0271(17) -0.0032(12) -0.0135(14) 0.0043(12)
C60 0.0251(16) 0.0215(16) 0.0196(16) -0.0023(12) -0.0127(13) 0.0066(12)
C61 0.0294(17) 0.0189(16) 0.0244(17) 0.0015(13) -0.0158(14) 0.0007(12)
C62 0.0252(16) 0.0220(16) 0.0283(18) -0.0043(13) -0.0187(14) 0.0030(12)
C63 0.0219(16) 0.0226(16) 0.0313(18) -0.0048(13) -0.0172(14) 0.0000(12)
C64 0.0215(16) 0.0242(17) 0.0245(17) -0.0092(13) -0.0107(13) 0.0053(12)
C65 0.0383(19) 0.0159(15) 0.0299(18) -0.0043(13) -0.0253(16) 0.0043(13)
C66 0.0347(19) 0.0249(18) 0.039(2) -0.0130(15) -0.0221(17) 0.0056(14)
C67 0.041(2) 0.0313(19) 0.031(2) -0.0027(15) -0.0224(17) 0.0063(15)
C68 0.0346(19) 0.0238(18) 0.038(2) -0.0040(15) -0.0169(17) 0.0032(14)
C69 0.049(2) 0.044(2) 0.027(2) -0.0080(17) -0.0142(18) 0.0093(18)
C70 0.050(2) 0.045(2) 0.024(2) -0.0108(17) -0.0113(18) 0.0071(18)
C71 0.038(2) 0.035(2) 0.040(2) -0.0098(17) -0.0114(18) 0.0029(16)
C72 0.040(2) 0.0262(19) 0.039(2) -0.0069(16) -0.0173(18) 0.0038(15)
C73 0.0339(19) 0.0219(17) 0.035(2) -0.0084(15) -0.0161(16) 0.0028(14)
C74 0.0272(17) 0.0228(17) 0.0282(18) -0.0056(14) -0.0132(15) 0.0023(13)
C75 0.0384(19) 0.0207(16) 0.0284(18) -0.0042(14) -0.0219(16) 0.0055(14)
C76 0.0315(17) 0.0232(17) 0.0263(18) -0.0114(14) -0.0169(15) 0.0069(13)
C77 0.0358(18) 0.0171(16) 0.0342(19) -0.0195(14) -0.0172(16) 0.0097(13)
C78 0.0381(19) 0.0240(18) 0.0289(19) -0.0130(15) -0.0159(16) 0.0088(14)
C79 0.0360(19) 0.031(2) 0.0275(19) -0.0196(16) -0.0060(15) 0.0074(15)
C80 0.049(2) 0.033(2) 0.031(2) -0.0187(17) -0.0053(18) -0.0033(17)
C81 0.034(2) 0.043(2) 0.035(2) -0.0159(18) 0.0010(17) -0.0116(17)
C82 0.030(2) 0.057(3) 0.064(3) -0.044(3) -0.001(2) -0.0075(19)
C83 0.033(2) 0.056(3) 0.057(3) -0.040(2) -0.022(2) 0.0107(19)
C84 0.0329(19) 0.0299(19) 0.0309(19) -0.0181(15) -0.0117(16) 0.0063(14)
C85 0.0285(18) 0.036(2) 0.042(2) -0.0170(17) -0.0210(17) 0.0109(15)
C86 0.0349(19) 0.0283(18) 0.034(2) -0.0161(15) -0.0178(16) 0.0113(14)
C87 0.0289(17) 0.0152(15) 0.0286(18) -0.0049(13) -0.0169(14) 0.0080(12)
C88 0.0348(19) 0.0273(18) 0.0216(17) 0.0036(14) -0.0169(15) -0.0001(14)
C89 0.0341(19) 0.0329(19) 0.0277(19) -0.0037(15) -0.0171(16) 0.0107(15)
C90 0.039(2) 0.034(2) 0.031(2) 0.0060(15) -0.0233(17) 0.0020(15)
C91 0.035(2) 0.049(2) 0.032(2) -0.0032(17) -0.0160(17) 0.0036(17)
C92 0.030(2) 0.086(4) 0.042(3) 0.008(2) -0.0190(19) -0.011(2)
C93 0.052(3) 0.036(2) 0.054(3) 0.003(2) -0.028(2) -0.0148(19)
C94 0.043(2) 0.030(2) 0.050(3) 0.0058(17) -0.030(2) -0.0071(16)
C95 0.043(2) 0.0280(19) 0.034(2) 0.0091(15) -0.0264(18) -0.0060(15)
C96 0.047(2) 0.0184(16) 0.033(2) 0.0016(14) -0.0279(17) 0.0010(14)
C97 0.0337(18) 0.0194(16) 0.0261(18) 0.0023(13) -0.0182(15) 0.0037(13)
C98 0.0364(18) 0.0166(15) 0.0254(17) -0.0014(13) -0.0218(15) 0.0056(13)
C99 0.0328(18) 0.0213(16) 0.0248(17) -0.0028(13) -0.0215(15) 0.0022(13)
C100 0.0346(19) 0.0300(19) 0.031(2) -0.0097(15) -0.0156(16) 0.0099(15)
C101 0.0299(18) 0.036(2) 0.040(2) -0.0024(16) -0.0227(17) 0.0049(15)
C102 0.044(2) 0.052(3) 0.040(2) 0.007(2) -0.016(2) 0.000(2)
C103 0.046(3) 0.066(3) 0.056(3) 0.018(2) -0.029(2) -0.013(2)
C104 0.047(2) 0.033(2) 0.067(3) 0.011(2) -0.030(2) -0.0123(18)
C105 0.047(2) 0.037(2) 0.062(3) 0.012(2) -0.036(2) -0.0103(18)
C106 0.038(2) 0.034(2) 0.041(2) 0.0027(17) -0.0270(18) -0.0037(16)
C107 0.041(2) 0.0230(18) 0.035(2) -0.0102(15) -0.0251(17) 0.0075(14)
C108 0.0264(17) 0.0253(17) 0.0302(18) -0.0040(14) -0.0198(15) 0.0066(13)
C109 0.041(2) 0.050(3) 0.035(2) -0.0052(18) -0.0162(18) -0.0016(18)
C110 0.037(2) 0.045(2) 0.050(3) -0.0090(19) -0.027(2) 0.0017(17)
C111 0.063(3) 0.059(3) 0.073(4) -0.024(3) -0.045(3) 0.017(2)
C112 0.054(4) 0.147(7) 0.143(7) 0.015(5) -0.068(4) -0.021(4)
C113 0.102(5) 0.146(7) 0.121(6) 0.064(5) -0.077(5) -0.080(5)
C114 0.094(4) 0.082(4) 0.104(5) 0.041(3) -0.076(4) -0.049(3)

loop_
_atom_type_symbol
_atom_type_description
_atom_type_scat_dispersion_real
_atom_type_scat_dispersion_imag
_atom_type_scat_source
C C 0.0033 0.0016 'International Tables Vol C Tables 4.2.6.8 and 6.1.1.4'
H H 0.0000 0.0000 'International Tables Vol C Tables 4.2.6.8 and 6.1.1.4'
Cl Cl 0.1484 0.1585 'International Tables Vol C Tables 4.2.6.8 and 6.1.1.4'
N N 0.0061 0.0033 'International Tables Vol C Tables 4.2.6.8 and 6.1.1.4'

loop_
_geom_angle_atom_site_label_1
_geom_angle_atom_site_label_2
_geom_angle_atom_site_label_3
_geom_angle
_geom_angle_site_symmetry_1
_geom_angle_site_symmetry_3
_geom_angle_publ_flag
C4 N1 C1 110.0(2) . . ?
C4 N1 H1 125.0(2) . . ?
C1 N1 H1 125.0(2) . . ?
C6 N2 C9 106.2(2) . . ?
C6 N2 H2 127.0 . . ?
C9 N2 H2 126.9 . . ?
C55 N3 C58 106.5(3) . . ?
C55 N3 H3 126.8 . . ?
C58 N3 H3 126.7 . . ?
C63 N4 C60 110.5(2) . . ?
C63 N4 H4 124.7 . . ?
C60 N4 H4 124.8 . . ?
N1 C1 C10 123.9(3) . 2_666 ?
N1 C1 C2 107.5(3) . . ?
C10 C1 C2 128.4(3) 2_666 . ?
C3 C2 C1 106.7(3) . . ?
C3 C2 C11 114.3(3) . . ?
C1 C2 C11 139.1(3) . . ?
C2 C3 C4 109.3(3) . . ?
C2 C3 C22 114.4(3) . . ?
C4 C3 C22 136.3(3) . . ?
N1 C4 C5 127.1(3) . . ?
N1 C4 C3 106.4(2) . . ?
C5 C4 C3 126.4(3) . . ?
C4 C5 C6 127.7(3) . . ?
C4 C5 H5 116.1 . . ?
C6 C5 H5 116.2 . . ?
N2 C6 C5 125.8(3) . . ?
N2 C6 C7 110.0(3) . . ?
C5 C6 C7 124.2(3) . . ?
C8 C7 C6 107.2(3) . . ?
C8 C7 C33 115.8(3) . . ?
C6 C7 C33 136.9(3) . . ?
C7 C8 C9 106.9(3) . . ?
C7 C8 C44 114.8(3) . . ?
C9 C8 C44 138.3(3) . . ?
N2 C9 C10 124.9(3) . . ?
N2 C9 C8 109.6(2) . . ?
C10 C9 C8 125.4(3) . . ?
C9 C10 C1 126.2(3) . 2_666 ?
C9 C10 H69 116.9 . . ?
C1 C10 H69 116.9 2_666 . ?
C2 C11 C32 104.9(2) . . ?
C2 C11 C12 105.5(2) . . ?
C32 C11 C12 104.3(2) . . ?
C2 C11 H6 113.6 . . ?
C32 C11 H6 113.7 . . ?
C12 C11 H6 113.7 . . ?
C13 C12 C21 121.4(3) . . ?
C13 C12 C11 125.3(3) . . ?
C21 C12 C11 113.4(3) . . ?
C12 C13 C14 119.1(3) . . ?
C12 C13 H7 120.5 . . ?
C14 C13 H7 120.5 . . ?
C15 C14 C13 121.3(3) . . ?
C15 C14 C19 118.8(3) . . ?
C13 C14 C19 120.0(3) . . ?
C16 C15 C14 120.0(4) . . ?
C16 C15 H8 120.0 . . ?
C14 C15 H8 120.0 . . ?
C15 C16 C17 121.9(4) . . ?
C15 C16 H9 119.1 . . ?
C17 C16 H9 119.0 . . ?
C16 C17 C18 119.9(3) . . ?
C16 C17 H10 120.1 . . ?
C18 C17 H10 120.0 . . ?
C17 C18 C19 120.6(4) . . ?
C17 C18 H11 119.7 . . ?
C19 C18 H11 119.7 . . ?
C18 C19 C14 118.8(3) . . ?
C18 C19 C20 122.4(3) . . ?
C14 C19 C20 118.8(3) . . ?
C21 C20 C19 120.3(3) . . ?
C21 C20 H12 119.9 . . ?
C19 C20 H12 119.9 . . ?
C20 C21 C12 120.5(3) . . ?
C20 C21 C22 126.2(3) . . ?
C12 C21 C22 113.2(3) . . ?
C3 C22 C21 105.1(2) . . ?
C3 C22 C23 104.3(2) . . ?
C21 C22 C23 105.3(2) . . ?
C3 C22 H13 113.7 . . ?
C21 C22 H13 113.7 . . ?
C23 C22 H13 113.7 . . ?
C24 C23 C32 121.0(3) . . ?
C24 C23 C22 125.7(3) . . ?
C32 C23 C22 113.3(3) . . ?
C23 C24 C25 120.5(3) . . ?
C23 C24 H14 119.8 . . ?
C25 C24 H14 119.7 . . ?
C24 C25 C26 123.4(3) . . ?
C24 C25 C30 119.3(3) . . ?
C26 C25 C30 117.3(3) . . ?
C27 C26 C25 123.1(4) . . ?
C27 C26 H15 118.4 . . ?
C25 C26 H15 118.4 . . ?
C26 C27 C28 119.1(3) . . ?
C26 C27 H16 120.5 . . ?
C28 C27 H16 120.5 . . ?
C29 C28 C27 121.4(3) . . ?
C29 C28 H17 119.3 . . ?
C27 C28 H17 119.3 . . ?
C28 C29 C30 120.1(4) . . ?
C28 C29 H18 119.9 . . ?
C30 C29 H18 120.0 . . ?
C29 C30 C31 122.7(3) . . ?
C29 C30 C25 119.0(3) . . ?
C31 C30 C25 118.4(3) . . ?
C32 C31 C30 120.6(3) . . ?
C32 C31 H19 119.7 . . ?
C30 C31 H19 119.7 . . ?
C31 C32 C23 120.2(3) . . ?
C31 C32 C11 126.1(3) . . ?
C23 C32 C11 113.7(3) . . ?
C7 C33 C54 104.6(2) . . ?
C7 C33 C34 105.2(3) . . ?
C54 C33 C34 104.2(2) . . ?
C7 C33 H20 113.9 . . ?
C54 C33 H20 113.9 . . ?
C34 C33 H20 113.9 . . ?
C35 C34 C43 119.9(3) . . ?
C35 C34 C33 126.6(3) . . ?
C43 C34 C33 113.5(3) . . ?
C34 C35 C36 120.5(3) . . ?
C34 C35 H21 119.7 . . ?
C36 C35 H21 119.8 . . ?
C41 C36 C37 119.8(3) . . ?
C41 C36 C35 119.1(3) . . ?
C37 C36 C35 121.2(3) . . ?
C38 C37 C36 120.0(3) . . ?
C38 C37 H22 120.0 . . ?
C36 C37 H22 120.0 . . ?
C37 C38 C39 120.5(3) . . ?
C37 C38 H23 119.7 . . ?
C39 C38 H23 119.8 . . ?
C40 C39 C38 121.2(4) . . ?
C40 C39 H24 119.4 . . ?
C38 C39 H24 119.3 . . ?
C39 C40 C41 118.1(4) . . ?
C39 C40 H25 120.9 . . ?
C41 C40 H25 121.0 . . ?
C36 C41 C40 120.3(3) . . ?
C36 C41 C42 119.2(3) . . ?
C40 C41 C42 120.5(3) . . ?
C43 C42 C41 120.7(3) . . ?
C43 C42 H26 119.7 . . ?
C41 C42 H26 119.6 . . ?
C42 C43 C34 120.6(3) . . ?
C42 C43 C44 127.5(3) . . ?
C34 C43 C44 111.9(3) . . ?
C45 C44 C8 104.4(3) . . ?
C45 C44 C43 105.7(3) . . ?
C8 C44 C43 105.5(3) . . ?
C45 C44 H27 113.5 . . ?
C8 C44 H27 113.5 . . ?
C43 C44 H27 113.4 . . ?
C46 C45 C54 119.0(3) . . ?
C46 C45 C44 127.8(3) . . ?
C54 C45 C44 113.1(3) . . ?
C45 C46 C47 120.7(3) . . ?
C45 C46 H28 119.6 . . ?
C47 C46 H28 119.7 . . ?
C46 C47 C52 120.2(3) . . ?
C46 C47 C48 121.7(4) . . ?
C52 C47 C48 118.0(4) . . ?
C49 C48 C47 120.4(4) . . ?
C49 C48 H29 119.8 . . ?
C47 C48 H29 119.8 . . ?
C48 C49 C50 120.4(4) . . ?
C48 C49 H30 119.8 . . ?
C50 C49 H30 119.8 . . ?
C51 C50 C49 122.2(4) . . ?
C51 C50 H31 119.0 . . ?
C49 C50 H31 118.9 . . ?
C50 C51 C52 119.3(4) . . ?
C50 C51 H32 120.4 . . ?
C52 C51 H32 120.3 . . ?
C53 C52 C47 118.6(4) . . ?
C53 C52 C51 121.7(4) . . ?
C47 C52 C51 119.7(4) . . ?
C54 C53 C52 120.9(3) . . ?
C54 C53 H33 119.6 . . ?
C52 C53 H33 119.5 . . ?
C53 C54 C45 120.4(3) . . ?
C53 C54 C33 126.7(3) . . ?
C45 C54 C33 112.9(3) . . ?
N3 C55 C64 126.2(3) . 2_756 ?
N3 C55 C56 109.7(3) . . ?
C64 C55 C56 124.1(3) 2_756 . ?
C57 C56 C55 108.1(3) . . ?
C57 C56 C65 114.7(3) . . ?
C55 C56 C65 136.6(3) . . ?
C56 C57 C58 105.9(3) . . ?
C56 C57 C76 115.4(3) . . ?
C58 C57 C76 137.9(3) . . ?
N3 C58 C59 126.4(3) . . ?
N3 C58 C57 109.8(3) . . ?
C59 C58 C57 123.7(3) . . ?
C58 C59 C60 125.7(3) . . ?
C58 C59 H34 117.1 . . ?
C60 C59 H34 117.2 . . ?
N4 C60 C59 125.1(3) . . ?
N4 C60 C61 105.5(3) . . ?
C59 C60 C61 129.4(3) . . ?
C62 C61 C60 108.6(3) . . ?
C62 C61 C87 115.2(3) . . ?
C60 C61 C87 136.1(3) . . ?
C61 C62 C63 109.3(3) . . ?
C61 C62 C98 114.6(3) . . ?
C63 C62 C98 136.0(3) . . ?
N4 C63 C64 126.3(3) . . ?
N4 C63 C62 106.0(3) . . ?
C64 C63 C62 127.6(3) . . ?
C63 C64 C55 127.4(3) . 2_756 ?
C63 C64 H70 116.3 . . ?
C55 C64 H70 116.3 2_756 . ?
C66 C65 C56 105.5(2) . . ?
C66 C65 C86 106.1(3) . . ?
C56 C65 C86 102.8(3) . . ?
C66 C65 H35 113.8 . . ?
C56 C65 H35 113.8 . . ?
C86 C65 H35 113.8 . . ?
C67 C66 C75 121.3(3) . . ?
C67 C66 C65 126.3(3) . . ?
C75 C66 C65 112.4(3) . . ?
C66 C67 C68 120.3(3) . . ?
C66 C67 H36 119.8 . . ?
C68 C67 H36 119.8 . . ?
C67 C68 C73 120.0(3) . . ?
C67 C68 C69 121.2(3) . . ?
C73 C68 C69 118.8(3) . . ?
C70 C69 C68 120.9(3) . . ?
C70 C69 H37 119.6 . . ?
C68 C69 H37 119.5 . . ?
C69 C70 C71 120.1(4) . . ?
C69 C70 H38 119.9 . . ?
C71 C70 H38 120.0 . . ?
C72 C71 C70 119.1(3) . . ?
C72 C71 H39 120.5 . . ?
C70 C71 H39 120.5 . . ?
C71 C72 C73 122.4(3) . . ?
C71 C72 H40 118.9 . . ?
C73 C72 H40 118.8 . . ?
C68 C73 C72 118.7(3) . . ?
C68 C73 C74 118.8(3) . . ?
C72 C73 C74 122.5(3) . . ?
C75 C74 C73 120.0(3) . . ?
C75 C74 H41 120.0 . . ?
C73 C74 H41 120.0 . . ?
C74 C75 C66 119.5(3) . . ?
C74 C75 C76 126.8(3) . . ?
C66 C75 C76 113.7(3) . . ?
C57 C76 C75 105.0(3) . . ?
C57 C76 C77 102.7(2) . . ?
C75 C76 C77 106.7(2) . . ?
C57 C76 H42 113.8 . . ?
C75 C76 H42 113.8 . . ?
C77 C76 H42 113.8 . . ?
C78 C77 C86 120.3(3) . . ?
C78 C77 C76 126.5(3) . . ?
C86 C77 C76 113.0(3) . . ?
C77 C78 C79 121.2(3) . . ?
C77 C78 H43 119.5 . . ?
C79 C78 H43 119.4 . . ?
C80 C79 C78 124.2(4) . . ?
C80 C79 C84 117.6(3) . . ?
C78 C79 C84 118.3(3) . . ?
C81 C80 C79 122.1(4) . . ?
C81 C80 H44 119.0 . . ?
C79 C80 H44 118.9 . . ?
C80 C81 C82 121.0(4) . . ?
C80 C81 H45 119.6 . . ?
C82 C81 H45 119.5 . . ?
C83 C82 C81 118.8(4) . . ?
C83 C82 H46 120.6 . . ?
C81 C82 H46 120.6 . . ?
C82 C83 C84 121.7(4) . . ?
C82 C83 H47 119.1 . . ?
C84 C83 H47 119.1 . . ?
C85 C84 C83 121.6(3) . . ?
C85 C84 C79 119.6(3) . . ?
C83 C84 C79 118.8(4) . . ?
C86 C85 C84 119.1(3) . . ?
C86 C85 H48 120.4 . . ?
C84 C85 H48 120.4 . . ?
C85 C86 C77 121.5(3) . . ?
C85 C86 C65 124.7(3) . . ?
C77 C86 C65 113.6(3) . . ?
C61 C87 C88 104.6(2) . . ?
C61 C87 C108 103.4(2) . . ?
C88 C87 C108 105.7(3) . . ?
C61 C87 H49 114.0 . . ?
C88 C87 H49 114.0 . . ?
C108 C87 H49 114.0 . . ?
C89 C88 C97 120.3(3) . . ?
C89 C88 C87 126.6(3) . . ?
C97 C88 C87 113.0(3) . . ?
C88 C89 C90 119.8(3) . . ?
C88 C89 H50 120.1 . . ?
C90 C89 H50 120.1 . . ?
C95 C90 C91 118.3(3) . . ?
C95 C90 C89 119.7(3) . . ?
C91 C90 C89 122.0(4) . . ?
C92 C91 C90 119.4(4) . . ?
C92 C91 H51 120.3 . . ?
C90 C91 H51 120.3 . . ?
C93 C92 C91 121.3(4) . . ?
C93 C92 H52 119.4 . . ?
C91 C92 H52 119.3 . . ?
C94 C93 C92 121.5(4) . . ?
C94 C93 H53 119.3 . . ?
C92 C93 H53 119.2 . . ?
C93 C94 C95 119.5(4) . . ?
C93 C94 H54 120.2 . . ?
C95 C94 H54 120.3 . . ?
C90 C95 C96 119.7(3) . . ?
C90 C95 C94 120.0(3) . . ?
C96 C95 C94 120.3(4) . . ?
C97 C96 C95 119.7(3) . . ?
C97 C96 H55 120.1 . . ?
C95 C96 H55 120.2 . . ?
C96 C97 C88 120.7(3) . . ?
C96 C97 C98 126.1(3) . . ?
C88 C97 C98 113.2(3) . . ?
C97 C98 C62 105.1(3) . . ?
C97 C98 C99 106.7(2) . . ?
C62 C98 C99 103.1(2) . . ?
C97 C98 H56 113.7 . . ?
C62 C98 H56 113.7 . . ?
C99 C98 H56 113.7 . . ?
C100 C99 C108 121.5(3) . . ?
C100 C99 C98 125.3(3) . . ?
C108 C99 C98 113.1(3) . . ?
C99 C100 C101 119.3(3) . . ?
C99 C100 H57 120.4 . . ?
C101 C100 H57 120.4 . . ?
C102 C101 C106 118.8(4) . . ?
C102 C101 C100 122.2(4) . . ?
C106 C101 C100 118.9(3) . . ?
C103 C102 C101 121.1(5) . . ?
C103 C102 H58 119.5 . . ?
C101 C102 H58 119.4 . . ?
C102 C103 C104 120.3(4) . . ?
C102 C103 H59 119.9 . . ?
C104 C103 H59 119.9 . . ?
C105 C104 C103 119.4(4) . . ?
C105 C104 H60 120.3 . . ?
C103 C104 H60 120.3 . . ?
C104 C105 C106 121.6(4) . . ?
C104 C105 H61 119.1 . . ?
C106 C105 H61 119.2 . . ?
C101 C106 C105 118.8(4) . . ?
C101 C106 C107 119.4(3) . . ?
C105 C106 C107 121.7(4) . . ?
C108 C107 C106 120.1(3) . . ?
C108 C107 H62 120.0 . . ?
C106 C107 H62 119.9 . . ?
C107 C108 C99 120.8(3) . . ?
C107 C108 C87 125.3(3) . . ?
C99 C108 C87 113.9(3) . . ?
C114 C109 C110 117.9(4) . . ?
C114 C109 H63 121.1 . . ?
C110 C109 H63 121.0 . . ?
C111 C110 C109 121.3(4) . . ?
C111 C110 H64 119.3 . . ?
C109 C110 H64 119.3 . . ?
C112 C111 C110 121.7(5) . . ?
C112 C111 H65 119.2 . . ?
C110 C111 H65 119.1 . . ?
C111 C112 C113 119.0(5) . . ?
C111 C112 H66 120.5 . . ?
C113 C112 H66 120.6 . . ?
C112 C113 C114 119.6(5) . . ?
C112 C113 H67 120.0 . . ?
C114 C113 H67 120.4 . . ?
C109 C114 C113 119.5(5) . . ?
C109 C114 H68 120.3 . . ?
C113 C114 H68 120.2 . . ?

loop_
_geom_bond_atom_site_label_1
_geom_bond_atom_site_label_2
_geom_bond_distance
_geom_bond_site_symmetry_2
_geom_bond_publ_flag
N1 C4 1.368(4) . ?
N1 C1 1.378(4) . ?
N1 H1 0.950 . ?
N2 C6 1.363(4) . ?
N2 C9 1.381(4) . ?
N2 H2 0.950 . ?
N3 C55 1.365(4) . ?
N3 C58 1.369(4) . ?
N3 H3 0.950 . ?
N4 C63 1.383(4) . ?
N4 C60 1.388(4) . ?
N4 H4 0.950 . ?
C1 C10 1.404(4) 2_666 ?
C1 C2 1.419(4) . ?
C2 C3 1.374(4) . ?
C2 C11 1.515(4) . ?
C3 C4 1.413(4) . ?
C3 C22 1.522(4) . ?
C4 C5 1.387(4) . ?
C5 C6 1.395(4) . ?
C5 H5 0.950 . ?
C6 C7 1.447(4) . ?
C7 C8 1.344(4) . ?
C7 C33 1.520(4) . ?
C8 C9 1.448(4) . ?
C8 C44 1.514(4) . ?
C9 C10 1.383(4) . ?
C10 C1 1.404(4) 2_666 ?
C10 H69 0.950 . ?
C11 C32 1.518(4) . ?
C11 C12 1.528(4) . ?
C11 H6 0.950 . ?
C12 C13 1.380(4) . ?
C12 C21 1.418(4) . ?
C13 C14 1.426(5) . ?
C13 H7 0.950 . ?
C14 C15 1.412(5) . ?
C14 C19 1.427(5) . ?
C15 C16 1.354(5) . ?
C15 H8 0.950 . ?
C16 C17 1.376(6) . ?
C16 H9 0.950 . ?
C17 C18 1.379(6) . ?
C17 H10 0.950 . ?
C18 C19 1.398(5) . ?
C18 H11 0.950 . ?
C19 C20 1.435(5) . ?
C20 C21 1.366(4) . ?
C20 H12 0.950 . ?
C21 C22 1.525(4) . ?
C22 C23 1.525(4) . ?
C22 H13 0.950 . ?
C23 C24 1.362(4) . ?
C23 C32 1.412(4) . ?
C24 C25 1.407(5) . ?
C24 H14 0.950 . ?
C25 C26 1.416(5) . ?
C25 C30 1.436(5) . ?
C26 C27 1.342(5) . ?
C26 H15 0.951 . ?
C27 C28 1.390(6) . ?
C27 H16 0.950 . ?
C28 C29 1.387(6) . ?
C28 H17 0.950 . ?
C29 C30 1.401(5) . ?
C29 H18 0.950 . ?
C30 C31 1.423(5) . ?
C31 C32 1.368(4) . ?
C31 H19 0.950 . ?
C33 C54 1.524(5) . ?
C33 C34 1.526(5) . ?
C33 H20 0.950 . ?
C34 C35 1.340(5) . ?
C34 C43 1.455(4) . ?
C35 C36 1.459(5) . ?
C35 H21 0.950 . ?
C36 C41 1.401(5) . ?
C36 C37 1.411(5) . ?
C37 C38 1.350(5) . ?
C37 H22 0.950 . ?
C38 C39 1.421(6) . ?
C38 H23 0.950 . ?
C39 C40 1.375(5) . ?
C39 H24 0.950 . ?
C40 C41 1.422(5) . ?
C40 H25 0.949 . ?
C41 C42 1.435(5) . ?
C42 C43 1.348(5) . ?
C42 H26 0.950 . ?
C43 C44 1.539(5) . ?
C44 C45 1.513(5) . ?
C44 H27 0.950 . ?
C45 C46 1.371(5) . ?
C45 C54 1.450(4) . ?
C46 C47 1.401(5) . ?
C46 H28 0.950 . ?
C47 C52 1.419(5) . ?
C47 C48 1.442(5) . ?
C48 C49 1.373(7) . ?
C48 H29 0.950 . ?
C49 C50 1.409(8) . ?
C49 H30 0.950 . ?
C50 C51 1.344(6) . ?
C50 H31 0.950 . ?
C51 C52 1.452(6) . ?
C51 H32 0.950 . ?
C52 C53 1.415(5) . ?
C53 C54 1.354(5) . ?
C53 H33 0.950 . ?
C55 C64 1.404(4) 2_756 ?
C55 C56 1.443(4) . ?
C56 C57 1.341(4) . ?
C56 C65 1.535(4) . ?
C57 C58 1.465(4) . ?
C57 C76 1.506(4) . ?
C58 C59 1.387(4) . ?
C59 C60 1.395(4) . ?
C59 H34 0.951 . ?
C60 C61 1.425(4) . ?
C61 C62 1.355(4) . ?
C61 C87 1.525(4) . ?
C62 C63 1.408(4) . ?
C62 C98 1.526(4) . ?
C63 C64 1.384(4) . ?
C64 C55 1.404(4) 2_756 ?
C64 H70 0.950 . ?
C65 C66 1.528(5) . ?
C65 C86 1.538(5) . ?
C65 H35 0.950 . ?
C66 C67 1.338(5) . ?
C66 C75 1.432(4) . ?
C67 C68 1.400(5) . ?
C67 H36 0.950 . ?
C68 C73 1.416(5) . ?
C68 C69 1.430(5) . ?
C69 C70 1.378(5) . ?
C69 H37 0.951 . ?
C70 C71 1.431(5) . ?
C70 H38 0.950 . ?
C71 C72 1.364(5) . ?
C71 H39 0.949 . ?
C72 C73 1.419(5) . ?
C72 H40 0.950 . ?
C73 C74 1.424(5) . ?
C74 C75 1.369(5) . ?
C74 H41 0.950 . ?
C75 C76 1.534(5) . ?
C76 C77 1.537(4) . ?
C76 H42 0.950 . ?
C77 C78 1.352(5) . ?
C77 C86 1.413(5) . ?
C78 C79 1.420(5) . ?
C78 H43 0.950 . ?
C79 C80 1.409(5) . ?
C79 C84 1.436(5) . ?
C80 C81 1.342(5) . ?
C80 H44 0.951 . ?
C81 C82 1.433(7) . ?
C81 H45 0.950 . ?
C82 C83 1.351(6) . ?
C82 H46 0.950 . ?
C83 C84 1.423(5) . ?
C83 H47 0.949 . ?
C84 C85 1.423(5) . ?
C85 C86 1.373(5) . ?
C85 H48 0.950 . ?
C87 C88 1.528(4) . ?
C87 C108 1.541(5) . ?
C87 H49 0.950 . ?
C88 C89 1.354(5) . ?
C88 C97 1.446(5) . ?
C89 C90 1.432(5) . ?
C89 H50 0.949 . ?
C90 C95 1.410(5) . ?
C90 C91 1.419(5) . ?
C91 C92 1.393(6) . ?
C91 H51 0.950 . ?
C92 C93 1.365(7) . ?
C92 H52 0.951 . ?
C93 C94 1.354(6) . ?
C93 H53 0.950 . ?
C94 C95 1.427(5) . ?
C94 H54 0.950 . ?
C95 C96 1.424(5) . ?
C96 C97 1.362(5) . ?
C96 H55 0.950 . ?
C97 C98 1.518(5) . ?
C98 C99 1.541(4) . ?
C98 H56 0.950 . ?
C99 C100 1.362(5) . ?
C99 C108 1.412(5) . ?
C100 C101 1.445(5) . ?
C100 H57 0.950 . ?
C101 C102 1.392(6) . ?
C101 C106 1.409(5) . ?
C102 C103 1.376(6) . ?
C102 H58 0.951 . ?
C103 C104 1.407(7) . ?
C103 H59 0.950 . ?
C104 C105 1.347(6) . ?
C104 H60 0.950 . ?
C105 C106 1.417(5) . ?
C105 H61 0.950 . ?
C106 C107 1.438(5) . ?
C107 C108 1.347(5) . ?
C107 H62 0.950 . ?
C109 C114 1.364(6) . ?
C109 C110 1.376(6) . ?
C109 H63 0.950 . ?
C110 C111 1.359(6) . ?
C110 H64 0.951 . ?
C111 C112 1.322(8) . ?
C111 H65 0.951 . ?
C112 C113 1.375(9) . ?
C112 H66 0.951 . ?
C113 C114 1.408(9) . ?
C113 H67 0.951 . ?
C114 H68 0.949 . ?

loop_
_geom_torsion_atom_site_label_1
_geom_torsion_atom_site_label_2
_geom_torsion_atom_site_label_3
_geom_torsion_atom_site_label_4
_geom_torsion
_geom_torsion_site_symmetry_1
_geom_torsion_site_symmetry_2
_geom_torsion_site_symmetry_3
_geom_torsion_site_symmetry_4
_geom_torsion_publ_flag
C4 N1 C1 C10 175.0(3) . . . 2_666 ?
C4 N1 C1 C2 -0.9(3) . . . . ?
N1 C1 C2 C3 2.3(3) . . . . ?
C10 C1 C2 C3 -173.4(3) 2_666 . . . ?
N1 C1 C2 C11 -178.4(4) . . . . ?
C10 C1 C2 C11 5.9(6) 2_666 . . . ?
C1 C2 C3 C4 -2.8(3) . . . . ?
C11 C2 C3 C4 177.7(3) . . . . ?
C1 C2 C3 C22 177.8(3) . . . . ?
C11 C2 C3 C22 -1.7(4) . . . . ?
C1 N1 C4 C5 176.4(3) . . . . ?
C1 N1 C4 C3 -0.8(3) . . . . ?
C2 C3 C4 N1 2.2(3) . . . . ?
C22 C3 C4 N1 -178.6(3) . . . . ?
C2 C3 C4 C5 -175.0(3) . . . . ?
C22 C3 C4 C5 4.2(6) . . . . ?
N1 C4 C5 C6 -0.1(5) . . . . ?
C3 C4 C5 C6 176.5(3) . . . . ?
C9 N2 C6 C5 177.6(3) . . . . ?
C9 N2 C6 C7 -0.1(3) . . . . ?
C4 C5 C6 N2 6.7(5) . . . . ?
C4 C5 C6 C7 -176.0(3) . . . . ?
N2 C6 C7 C8 -1.9(4) . . . . ?
C5 C6 C7 C8 -179.6(3) . . . . ?
N2 C6 C7 C33 -177.6(4) . . . . ?
C5 C6 C7 C33 4.7(6) . . . . ?
C6 C7 C8 C9 2.9(4) . . . . ?
C33 C7 C8 C9 179.7(3) . . . . ?
C6 C7 C8 C44 -175.4(3) . . . . ?
C33 C7 C8 C44 1.3(4) . . . . ?
C6 N2 C9 C10 -178.3(3) . . . . ?
C6 N2 C9 C8 1.9(3) . . . . ?
C7 C8 C9 N2 -3.1(4) . . . . ?
C44 C8 C9 N2 174.6(4) . . . . ?
C7 C8 C9 C10 177.1(3) . . . . ?
C44 C8 C9 C10 -5.2(6) . . . . ?
N2 C9 C10 C1 -4.3(5) . . . 2_666 ?
C8 C9 C10 C1 175.4(3) . . . 2_666 ?
C3 C2 C11 C32 -54.2(3) . . . . ?
C1 C2 C11 C32 126.6(4) . . . . ?
C3 C2 C11 C12 55.7(3) . . . . ?
C1 C2 C11 C12 -123.6(4) . . . . ?
C2 C11 C12 C13 127.4(3) . . . . ?
C32 C11 C12 C13 -122.3(3) . . . . ?
C2 C11 C12 C21 -52.8(3) . . . . ?
C32 C11 C12 C21 57.5(3) . . . . ?
C21 C12 C13 C14 -1.9(4) . . . . ?
C11 C12 C13 C14 177.9(3) . . . . ?
C12 C13 C14 C15 -179.4(3) . . . . ?
C12 C13 C14 C19 1.5(4) . . . . ?
C13 C14 C15 C16 -179.8(3) . . . . ?
C19 C14 C15 C16 -0.6(5) . . . . ?
C14 C15 C16 C17 -1.3(6) . . . . ?
C15 C16 C17 C18 1.5(6) . . . . ?
C16 C17 C18 C19 0.2(6) . . . . ?
C17 C18 C19 C14 -2.0(5) . . . . ?
C17 C18 C19 C20 179.2(3) . . . . ?
C15 C14 C19 C18 2.3(5) . . . . ?
C13 C14 C19 C18 -178.6(3) . . . . ?
C15 C14 C19 C20 -178.9(3) . . . . ?
C13 C14 C19 C20 0.2(4) . . . . ?
C18 C19 C20 C21 177.3(3) . . . . ?
C14 C19 C20 C21 -1.5(4) . . . . ?
C19 C20 C21 C12 1.1(4) . . . . ?
C19 C20 C21 C22 -175.1(3) . . . . ?
C13 C12 C21 C20 0.7(4) . . . . ?
C11 C12 C21 C20 -179.2(3) . . . . ?
C13 C12 C21 C22 177.3(3) . . . . ?
C11 C12 C21 C22 -2.6(4) . . . . ?
C2 C3 C22 C21 -54.2(3) . . . . ?
C4 C3 C22 C21 126.7(4) . . . . ?
C2 C3 C22 C23 56.3(3) . . . . ?
C4 C3 C22 C23 -122.8(4) . . . . ?
C20 C21 C22 C3 -127.8(3) . . . . ?
C12 C21 C22 C3 55.8(3) . . . . ?
C20 C21 C22 C23 122.4(3) . . . . ?
C12 C21 C22 C23 -54.0(3) . . . . ?
C3 C22 C23 C24 127.0(3) . . . . ?
C21 C22 C23 C24 -122.6(3) . . . . ?
C3 C22 C23 C32 -54.5(3) . . . . ?
C21 C22 C23 C32 55.9(3) . . . . ?
C32 C23 C24 C25 -0.6(4) . . . . ?
C22 C23 C24 C25 177.9(3) . . . . ?
C23 C24 C25 C26 -179.6(3) . . . . ?
C23 C24 C25 C30 -0.5(4) . . . . ?
C24 C25 C26 C27 178.6(3) . . . . ?
C30 C25 C26 C27 -0.5(5) . . . . ?
C25 C26 C27 C28 -1.3(5) . . . . ?
C26 C27 C28 C29 2.4(6) . . . . ?
C27 C28 C29 C30 -1.7(5) . . . . ?
C28 C29 C30 C31 -179.3(3) . . . . ?
C28 C29 C30 C25 -0.1(5) . . . . ?
C24 C25 C30 C29 -178.0(3) . . . . ?
C26 C25 C30 C29 1.2(4) . . . . ?
C24 C25 C30 C31 1.2(4) . . . . ?
C26 C25 C30 C31 -179.6(3) . . . . ?
C29 C30 C31 C32 178.3(3) . . . . ?
C25 C30 C31 C32 -0.9(4) . . . . ?
C30 C31 C32 C23 -0.1(4) . . . . ?
C30 C31 C32 C11 -177.0(3) . . . . ?
C24 C23 C32 C31 0.9(4) . . . . ?
C22 C23 C32 C31 -177.7(3) . . . . ?
C24 C23 C32 C11 178.2(3) . . . . ?
C22 C23 C32 C11 -0.5(3) . . . . ?
C2 C11 C32 C31 -128.0(3) . . . . ?
C12 C11 C32 C31 121.3(3) . . . . ?
C2 C11 C32 C23 55.0(3) . . . . ?
C12 C11 C32 C23 -55.8(3) . . . . ?
C8 C7 C33 C54 -55.5(4) . . . . ?
C6 C7 C33 C54 119.9(4) . . . . ?
C8 C7 C33 C34 54.0(4) . . . . ?
C6 C7 C33 C34 -130.6(4) . . . . ?
C7 C33 C34 C35 127.4(3) . . . . ?
C54 C33 C34 C35 -122.8(4) . . . . ?
C7 C33 C34 C43 -53.4(3) . . . . ?
C54 C33 C34 C43 56.4(3) . . . . ?
C43 C34 C35 C36 -0.4(5) . . . . ?
C33 C34 C35 C36 178.8(3) . . . . ?
C34 C35 C36 C41 0.6(5) . . . . ?
C34 C35 C36 C37 -177.8(3) . . . . ?
C41 C36 C37 C38 2.0(5) . . . . ?
C35 C36 C37 C38 -179.6(3) . . . . ?
C36 C37 C38 C39 0.0(5) . . . . ?
C37 C38 C39 C40 0.2(6) . . . . ?
C38 C39 C40 C41 -2.4(5) . . . . ?
C37 C36 C41 C40 -4.2(5) . . . . ?
C35 C36 C41 C40 177.3(3) . . . . ?
C37 C36 C41 C42 177.4(3) . . . . ?
C35 C36 C41 C42 -1.1(5) . . . . ?
C39 C40 C41 C36 4.4(5) . . . . ?
C39 C40 C41 C42 -177.2(3) . . . . ?
C36 C41 C42 C43 1.3(5) . . . . ?
C40 C41 C42 C43 -177.1(3) . . . . ?
C41 C42 C43 C34 -1.1(5) . . . . ?
C41 C42 C43 C44 179.8(3) . . . . ?
C35 C34 C43 C42 0.6(5) . . . . ?
C33 C34 C43 C42 -178.7(3) . . . . ?
C35 C34 C43 C44 179.9(3) . . . . ?
C33 C34 C43 C44 0.6(4) . . . . ?
C7 C8 C44 C45 55.1(4) . . . . ?
C9 C8 C44 C45 -122.5(4) . . . . ?
C7 C8 C44 C43 -56.2(4) . . . . ?
C9 C8 C44 C43 126.3(4) . . . . ?
C42 C43 C44 C45 122.6(4) . . . . ?
C34 C43 C44 C45 -56.6(3) . . . . ?
C42 C43 C44 C8 -127.2(4) . . . . ?
C34 C43 C44 C8 53.6(3) . . . . ?
C8 C44 C45 C46 122.7(3) . . . . ?
C43 C44 C45 C46 -126.2(3) . . . . ?
C8 C44 C45 C54 -56.6(3) . . . . ?
C43 C44 C45 C54 54.5(3) . . . . ?
C54 C45 C46 C47 -1.0(5) . . . . ?
C44 C45 C46 C47 179.8(3) . . . . ?
C45 C46 C47 C52 -1.8(5) . . . . ?
C45 C46 C47 C48 178.8(3) . . . . ?
C46 C47 C48 C49 179.0(4) . . . . ?
C52 C47 C48 C49 -0.4(5) . . . . ?
C47 C48 C49 C50 -1.7(6) . . . . ?
C48 C49 C50 C51 1.3(7) . . . . ?
C49 C50 C51 C52 1.2(7) . . . . ?
C46 C47 C52 C53 2.2(5) . . . . ?
C48 C47 C52 C53 -178.4(3) . . . . ?
C46 C47 C52 C51 -176.5(3) . . . . ?
C48 C47 C52 C51 2.9(5) . . . . ?
C50 C51 C52 C53 178.0(4) . . . . ?
C50 C51 C52 C47 -3.3(6) . . . . ?
C47 C52 C53 C54 0.3(5) . . . . ?
C51 C52 C53 C54 179.0(3) . . . . ?
C52 C53 C54 C45 -3.2(5) . . . . ?
C52 C53 C54 C33 176.2(3) . . . . ?
C46 C45 C54 C53 3.6(5) . . . . ?
C44 C45 C54 C53 -177.1(3) . . . . ?
C46 C45 C54 C33 -175.9(3) . . . . ?
C44 C45 C54 C33 3.5(4) . . . . ?
C7 C33 C54 C53 -128.2(3) . . . . ?
C34 C33 C54 C53 121.6(3) . . . . ?
C7 C33 C54 C45 51.2(3) . . . . ?
C34 C33 C54 C45 -59.0(3) . . . . ?
C58 N3 C55 C64 -179.0(3) . . . 2_756 ?
C58 N3 C55 C56 -0.1(3) . . . . ?
N3 C55 C56 C57 1.4(4) . . . . ?
C64 C55 C56 C57 -179.8(3) 2_756 . . . ?
N3 C55 C56 C65 -168.5(4) . . . . ?
C64 C55 C56 C65 10.4(6) 2_756 . . . ?
C55 C56 C57 C58 -1.9(4) . . . . ?
C65 C56 C57 C58 170.4(3) . . . . ?
C55 C56 C57 C76 -173.8(3) . . . . ?
C65 C56 C57 C76 -1.4(4) . . . . ?
C55 N3 C58 C59 177.4(3) . . . . ?
C55 N3 C58 C57 -1.0(3) . . . . ?
C56 C57 C58 N3 1.9(4) . . . . ?
C76 C57 C58 N3 170.9(4) . . . . ?
C56 C57 C58 C59 -176.6(3) . . . . ?
C76 C57 C58 C59 -7.6(6) . . . . ?
N3 C58 C59 C60 -1.5(5) . . . . ?
C57 C58 C59 C60 176.7(3) . . . . ?
C63 N4 C60 C59 177.5(3) . . . . ?
C63 N4 C60 C61 0.1(3) . . . . ?
C58 C59 C60 N4 -1.0(5) . . . . ?
C58 C59 C60 C61 175.9(3) . . . . ?
N4 C60 C61 C62 -0.9(4) . . . . ?
C59 C60 C61 C62 -178.2(3) . . . . ?
N4 C60 C61 C87 -178.0(3) . . . . ?
C59 C60 C61 C87 4.7(6) . . . . ?
C60 C61 C62 C63 1.4(4) . . . . ?
C87 C61 C62 C63 179.2(3) . . . . ?
C60 C61 C62 C98 -179.7(3) . . . . ?
C87 C61 C62 C98 -1.9(4) . . . . ?
C60 N4 C63 C64 -178.0(3) . . . . ?
C60 N4 C63 C62 0.7(3) . . . . ?
C61 C62 C63 N4 -1.3(4) . . . . ?
C98 C62 C63 N4 -179.9(3) . . . . ?
C61 C62 C63 C64 177.4(3) . . . . ?
C98 C62 C63 C64 -1.1(6) . . . . ?
N4 C63 C64 C55 -0.3(5) . . . 2_756 ?
C62 C63 C64 C55 -178.8(3) . . . 2_756 ?
C57 C56 C65 C66 55.9(4) . . . . ?
C55 C56 C65 C66 -134.7(4) . . . . ?
C57 C56 C65 C86 -55.1(4) . . . . ?
C55 C56 C65 C86 114.3(4) . . . . ?
C56 C65 C66 C67 127.3(4) . . . . ?
C86 C65 C66 C67 -124.1(4) . . . . ?
C56 C65 C66 C75 -52.1(3) . . . . ?
C86 C65 C66 C75 56.5(3) . . . . ?
C75 C66 C67 C68 2.6(5) . . . . ?
C65 C66 C67 C68 -176.8(3) . . . . ?
C66 C67 C68 C73 -1.0(5) . . . . ?
C66 C67 C68 C69 178.1(4) . . . . ?
C67 C68 C69 C70 -178.3(4) . . . . ?
C73 C68 C69 C70 0.7(6) . . . . ?
C68 C69 C70 C71 0.1(6) . . . . ?
C69 C70 C71 C72 0.3(6) . . . . ?
C70 C71 C72 C73 -1.5(6) . . . . ?
C67 C68 C73 C72 177.2(3) . . . . ?
C69 C68 C73 C72 -1.9(5) . . . . ?
C67 C68 C73 C74 -1.0(5) . . . . ?
C69 C68 C73 C74 179.9(3) . . . . ?
C71 C72 C73 C68 2.4(5) . . . . ?
C71 C72 C73 C74 -179.5(3) . . . . ?
C68 C73 C74 C75 1.4(5) . . . . ?
C72 C73 C74 C75 -176.7(3) . . . . ?
C73 C74 C75 C66 0.2(5) . . . . ?
C73 C74 C75 C76 179.4(3) . . . . ?
C67 C66 C75 C74 -2.2(5) . . . . ?
C65 C66 C75 C74 177.2(3) . . . . ?
C67 C66 C75 C76 178.5(3) . . . . ?
C65 C66 C75 C76 -2.1(4) . . . . ?
C56 C57 C76 C75 -53.9(4) . . . . ?
C58 C57 C76 C75 137.9(4) . . . . ?
C56 C57 C76 C77 57.6(4) . . . . ?
C58 C57 C76 C77 -110.6(4) . . . . ?
C74 C75 C76 C57 -124.1(3) . . . . ?
C66 C75 C76 C57 55.2(3) . . . . ?
C74 C75 C76 C77 127.3(3) . . . . ?
C66 C75 C76 C77 -53.4(3) . . . . ?
C57 C76 C77 C78 119.8(3) . . . . ?
C75 C76 C77 C78 -130.0(3) . . . . ?
C57 C76 C77 C86 -55.9(3) . . . . ?
C75 C76 C77 C86 54.3(3) . . . . ?
C86 C77 C78 C79 2.9(5) . . . . ?
C76 C77 C78 C79 -172.5(3) . . . . ?
C77 C78 C79 C80 175.8(3) . . . . ?
C77 C78 C79 C84 -3.0(5) . . . . ?
C78 C79 C80 C81 -176.9(3) . . . . ?
C84 C79 C80 C81 1.9(5) . . . . ?
C79 C80 C81 C82 -2.7(6) . . . . ?
C80 C81 C82 C83 0.6(6) . . . . ?
C81 C82 C83 C84 2.2(6) . . . . ?
C82 C83 C84 C85 175.5(3) . . . . ?
C82 C83 C84 C79 -2.9(5) . . . . ?
C80 C79 C84 C85 -177.6(3) . . . . ?
C78 C79 C84 C85 1.3(5) . . . . ?
C80 C79 C84 C83 0.8(5) . . . . ?
C78 C79 C84 C83 179.7(3) . . . . ?
C83 C84 C85 C86 -178.0(3) . . . . ?
C79 C84 C85 C86 0.4(5) . . . . ?
C84 C85 C86 C77 -0.5(5) . . . . ?
C84 C85 C86 C65 173.5(3) . . . . ?
C78 C77 C86 C85 -1.2(5) . . . . ?
C76 C77 C86 C85 174.9(3) . . . . ?
C78 C77 C86 C65 -175.8(3) . . . . ?
C76 C77 C86 C65 0.3(4) . . . . ?
C66 C65 C86 C85 129.6(3) . . . . ?
C56 C65 C86 C85 -119.9(3) . . . . ?
C66 C65 C86 C77 -56.1(3) . . . . ?
C56 C65 C86 C77 54.5(3) . . . . ?
C62 C61 C87 C88 56.2(4) . . . . ?
C60 C61 C87 C88 -126.8(4) . . . . ?
C62 C61 C87 C108 -54.2(3) . . . . ?
C60 C61 C87 C108 122.8(4) . . . . ?
C61 C87 C88 C89 128.3(3) . . . . ?
C108 C87 C88 C89 -122.9(3) . . . . ?
C61 C87 C88 C97 -53.2(3) . . . . ?
C108 C87 C88 C97 55.6(3) . . . . ?
C97 C88 C89 C90 2.2(5) . . . . ?
C87 C88 C89 C90 -179.4(3) . . . . ?
C88 C89 C90 C95 0.2(5) . . . . ?
C88 C89 C90 C91 177.7(3) . . . . ?
C95 C90 C91 C92 0.6(5) . . . . ?
C89 C90 C91 C92 -176.9(4) . . . . ?
C90 C91 C92 C93 -1.6(6) . . . . ?
C91 C92 C93 C94 0.7(7) . . . . ?
C92 C93 C94 C95 1.1(6) . . . . ?
C91 C90 C95 C96 179.8(3) . . . . ?
C89 C90 C95 C96 -2.7(5) . . . . ?
C91 C90 C95 C94 1.2(5) . . . . ?
C89 C90 C95 C94 178.7(3) . . . . ?
C93 C94 C95 C90 -2.1(5) . . . . ?
C93 C94 C95 C96 179.3(4) . . . . ?
C90 C95 C96 C97 2.8(5) . . . . ?
C94 C95 C96 C97 -178.6(3) . . . . ?
C95 C96 C97 C88 -0.5(5) . . . . ?
C95 C96 C97 C98 -179.7(3) . . . . ?
C89 C88 C97 C96 -2.1(5) . . . . ?
C87 C88 C97 C96 179.3(3) . . . . ?
C89 C88 C97 C98 177.2(3) . . . . ?
C87 C88 C97 C98 -1.4(4) . . . . ?
C96 C97 C98 C62 -125.8(3) . . . . ?
C88 C97 C98 C62 55.0(3) . . . . ?
C96 C97 C98 C99 125.2(3) . . . . ?
C88 C97 C98 C99 -54.0(3) . . . . ?
C61 C62 C98 C97 -54.2(3) . . . . ?
C63 C62 C98 C97 124.3(4) . . . . ?
C61 C62 C98 C99 57.4(3) . . . . ?
C63 C62 C98 C99 -124.1(4) . . . . ?
C97 C98 C99 C100 -128.2(3) . . . . ?
C62 C98 C99 C100 121.4(3) . . . . ?
C97 C98 C99 C108 55.0(3) . . . . ?
C62 C98 C99 C108 -55.4(3) . . . . ?
C108 C99 C100 C101 0.7(5) . . . . ?
C98 C99 C100 C101 -175.9(3) . . . . ?
C99 C100 C101 C102 174.5(3) . . . . ?
C99 C100 C101 C106 -1.4(5) . . . . ?
C106 C101 C102 C103 -2.0(6) . . . . ?
C100 C101 C102 C103 -177.8(4) . . . . ?
C101 C102 C103 C104 1.0(6) . . . . ?
C102 C103 C104 C105 0.1(6) . . . . ?
C103 C104 C105 C106 -0.1(6) . . . . ?
C102 C101 C106 C105 1.9(5) . . . . ?
C100 C101 C106 C105 177.9(3) . . . . ?
C102 C101 C106 C107 -176.2(3) . . . . ?
C100 C101 C106 C107 -0.2(5) . . . . ?
C104 C105 C106 C101 -0.9(6) . . . . ?
C104 C105 C106 C107 177.2(4) . . . . ?
C101 C106 C107 C108 2.5(5) . . . . ?
C105 C106 C107 C108 -175.5(3) . . . . ?
C106 C107 C108 C99 -3.3(5) . . . . ?
C106 C107 C108 C87 175.1(3) . . . . ?
C100 C99 C108 C107 1.6(5) . . . . ?
C98 C99 C108 C107 178.6(3) . . . . ?
C100 C99 C108 C87 -176.9(3) . . . . ?
C98 C99 C108 C87 0.1(3) . . . . ?
C61 C87 C108 C107 -124.0(3) . . . . ?
C88 C87 C108 C107 126.4(3) . . . . ?
C61 C87 C108 C99 54.4(3) . . . . ?
C88 C87 C108 C99 -55.2(3) . . . . ?
C114 C109 C110 C111 -2.4(7) . . . . ?
C109 C110 C111 C112 1.8(8) . . . . ?
C110 C111 C112 C113 5.2(12) . . . . ?
C111 C112 C113 C114 -11.3(14) . . . . ?
C110 C109 C114 C113 -3.8(9) . . . . ?
C112 C113 C114 C109 10.7(12) . . . . ?
